data_7104545
loop_
_publ_author_name
'Shiga, Takuya'
'Onuki, Tatsuya'
'Matsumoto, Takuto'
'Nojiri, Hiroyuki'
'Newton, Graham N'
'Hoshino, Norihisa'
'Oshio, Hiroki'

_publ_section_title
;
 Undecanuclear mixed-valence 3d-4f bimetallic clusters.
;
_journal_issue 24
_journal_name_full 'Chemical communications (Cambridge, England)'
_journal_page_first 3568
_journal_page_last 3570
_journal_paper_doi 10.1039/b905480d
_journal_volume 34
_journal_year 2009
_chemical_formula_moiety 'C48 H70 Gd6 Mn5 N8 O48, C H4 O'
_chemical_formula_sum 'C49 H74 Gd6 Mn5 N8 O49'
_chemical_formula_weight 2777.36
_chemical_name_common Mn5Gd6
_chemical_name_systematic
;
?
;
_space_group_IT_number 96
_symmetry_cell_setting tetragonal
_symmetry_space_group_name_Hall 'P 4nw 2abw'
_symmetry_space_group_name_H-M 'P 43 21 2'
_atom_sites_solution_hydrogens geom
_atom_sites_solution_primary direct
_atom_sites_solution_secondary difmap
_audit_creation_method SHELXL-97
_cell_angle_alpha 90.00
_cell_angle_beta 90.00
_cell_angle_gamma 90.00
_cell_formula_units_Z 8
_cell_length_a 19.895(4)
_cell_length_b 19.895(4)
_cell_length_c 52.600(14)
_cell_measurement_reflns_used 1016
_cell_measurement_temperature 200(2)
_cell_measurement_theta_max 24.680
_cell_measurement_theta_min 2.289
_cell_volume 20819(8)
_computing_cell_refinement 'Bruker SMART'
_computing_data_collection 'Bruker SMART'
_computing_data_reduction 'Bruker SAINT'
_computing_molecular_graphics 'Bruker SHELXTL'
_computing_publication_material 'Bruker SHELXTL'
_computing_structure_refinement 'Bruker SHELXTL'
_computing_structure_solution 'Bruker SHELXTL'
_diffrn_ambient_temperature 200(2)
_diffrn_detector_area_resol_mean 8.366
_diffrn_measured_fraction_theta_full 0.980
_diffrn_measured_fraction_theta_max 0.980
_diffrn_measurement_device_type 'CCD area detector'
_diffrn_measurement_method 'phi and omega scans'
_diffrn_radiation_monochromator graphite
_diffrn_radiation_source 'sealed tube'
_diffrn_radiation_type MoK\a
_diffrn_radiation_wavelength 0.71073
_diffrn_reflns_av_R_equivalents 0.0688
_diffrn_reflns_av_sigmaI/netI 0.0610
_diffrn_reflns_limit_h_max 23
_diffrn_reflns_limit_h_min -25
_diffrn_reflns_limit_k_max 24
_diffrn_reflns_limit_k_min -23
_diffrn_reflns_limit_l_max 64
_diffrn_reflns_limit_l_min -68
_diffrn_reflns_number 126836
_diffrn_reflns_theta_full 27.50
_diffrn_reflns_theta_max 27.50
_diffrn_reflns_theta_min 1.28
_exptl_absorpt_coefficient_mu 4.429
_exptl_absorpt_correction_T_max 0.6657
_exptl_absorpt_correction_T_min 0.3315
_exptl_absorpt_correction_type integration
_exptl_absorpt_process_details 'Bruker XPREP'
_exptl_crystal_colour brown
_exptl_crystal_density_diffrn 1.772
_exptl_crystal_density_method 'not measured'
_exptl_crystal_description columnar
_exptl_crystal_F_000 10600
_exptl_crystal_size_max 0.32
_exptl_crystal_size_mid 0.14
_exptl_crystal_size_min 0.10
_platon_squeeze_details
;
;
_refine_diff_density_max 1.312
_refine_diff_density_min -0.736
_refine_diff_density_rms 0.127
_refine_ls_abs_structure_details 'Flack H D (1983), Acta Cryst. A39, 876-881'
_refine_ls_abs_structure_Flack 0.006(9)
_refine_ls_extinction_method none
_refine_ls_goodness_of_fit_ref 0.914
_refine_ls_hydrogen_treatment constr
_refine_ls_matrix_type full
_refine_ls_number_parameters 1069
_refine_ls_number_reflns 23033
_refine_ls_number_restraints 2
_refine_ls_restrained_S_all 0.915
_refine_ls_R_factor_all 0.0572
_refine_ls_R_factor_gt 0.0428
_refine_ls_shift/su_max 0.004
_refine_ls_shift/su_mean 0.000
_refine_ls_structure_factor_coef Fsqd
_refine_ls_weighting_details 'calc w=1/[\s^2^(Fo^2^)+(0.0493P)^2^+0.0000P] where P=(Fo^2^+2Fc^2^)/3'
_refine_ls_weighting_scheme calc
_refine_ls_wR_factor_gt 0.0884
_refine_ls_wR_factor_ref 0.0916
_reflns_number_gt 17541
_reflns_number_total 23033
_reflns_threshold_expression >2sigma(I)
_cod_data_source_file b905480d.txt
_cod_data_source_block mn5gd6
_cod_depositor_comments
;
The following automatic conversions were performed:
'_symmetry_cell_setting' value 'Tetragonal' changed to 'tetragonal'
according to '/home/saulius/struct/CIF-dictionaries/cif_core.dic'
dictionary named 'cif_core.dic' version 2.4.1 from 2010-06-29.

Automatic conversion script
Id: cif_fix_enum 1527 2010-12-29 10:47:43Z saulius 
;
_cod_database_code 7104545

loop_
_symmetry_equiv_pos_as_xyz
'x, y, z'
'-x, -y, z+1/2'
'-y+1/2, x+1/2, z+3/4'
'y+1/2, -x+1/2, z+1/4'
'-x+1/2, y+1/2, -z+3/4'
'x+1/2, -y+1/2, -z+1/4'
'y, x, -z'
'-y, -x, -z+1/2'

loop_
_atom_site_label
_atom_site_type_symbol
_atom_site_fract_x
_atom_site_fract_y
_atom_site_fract_z
_atom_site_U_iso_or_equiv
_atom_site_adp_type
_atom_site_occupancy
_atom_site_symmetry_multiplicity
_atom_site_calc_flag
_atom_site_refinement_flags
_atom_site_disorder_assembly
_atom_site_disorder_group
Mn1 Mn 0.05325(5) 0.44602(5) 0.264519(19) 0.0346(2) Uani 1 1 d . . .
Mn2 Mn 0.12266(6) 0.46823(6) 0.326284(19) 0.0432(3) Uani 1 1 d . . .
Mn3 Mn 0.09075(6) 0.27581(6) 0.27929(2) 0.0446(3) Uani 1 1 d . . .
Mn4 Mn 0.19478(5) 0.41873(6) 0.27020(2) 0.0391(3) Uani 1 1 d . . .
Mn5 Mn -0.02410(6) 0.38611(6) 0.30495(2) 0.0431(3) Uani 1 1 d . . .
Gd1 Gd 0.14699(2) 0.583947(19) 0.282545(7) 0.04211(10) Uani 1 1 d . . .
Gd2 Gd -0.04412(2) 0.31098(2) 0.245494(7) 0.04409(10) Uani 1 1 d . . .
Gd3 Gd 0.14738(2) 0.506618(19) 0.217555(6) 0.04043(9) Uani 1 1 d . . .
Gd4 Gd -0.11061(2) 0.48190(2) 0.262003(7) 0.04648(10) Uani 1 1 d . . .
Gd5 Gd 0.00727(2) 0.61969(2) 0.235095(7) 0.04677(10) Uani 1 1 d . . .
Gd6 Gd -0.03437(2) 0.45624(2) 0.198632(7) 0.04490(10) Uani 1 1 d . . .
N1 N 0.1073(4) 0.4861(4) 0.36325(12) 0.0576(19) Uani 1 1 d . . .
N2 N 0.2704(3) 0.5997(4) 0.29126(14) 0.0557(19) Uani 1 1 d . . .
N3 N -0.1229(4) 0.2335(4) 0.26996(15) 0.064(2) Uani 1 1 d . . .
N4 N 0.1513(4) 0.1966(4) 0.27421(12) 0.0550(18) Uani 1 1 d . . .
N5 N 0.2228(5) 0.5576(5) 0.17419(15) 0.076(3) Uani 1 1 d . . .
N6 N -0.2550(6) 0.5122(6) 0.2572(2) 0.100(3) Uani 1 1 d . . .
N7 N -0.0085(5) 0.7381(5) 0.20331(16) 0.079(3) Uani 1 1 d . . .
N8 N -0.1154(4) 0.4859(6) 0.15551(15) 0.083(3) Uani 1 1 d . . .
O1 O 0.0568(3) 0.4023(3) 0.33130(9) 0.0469(13) Uani 1 1 d . . .
O2 O 0.1786(3) 0.5480(3) 0.32443(9) 0.0490(13) Uani 1 1 d . . .
O3 O 0.2163(2) 0.5235(3) 0.25410(9) 0.0442(13) Uani 1 1 d . . .
O4 O -0.1089(2) 0.3680(3) 0.27691(9) 0.0467(13) Uani 1 1 d . . .
O5 O 0.0150(3) 0.2227(2) 0.26770(10) 0.0499(14) Uani 1 1 d . . .
O6 O 0.1727(3) 0.3197(3) 0.28461(10) 0.0463(13) Uani 1 1 d . . .
O7 O 0.1268(2) 0.4635(2) 0.29027(8) 0.0358(11) Uani 1 1 d . . .
O8 O 0.0347(2) 0.3534(2) 0.27803(9) 0.0404(12) Uani 1 1 d . . .
O9 O 0.1279(2) 0.4159(2) 0.24567(8) 0.0373(11) Uani 1 1 d . . .
O10 O -0.0148(2) 0.4680(3) 0.28815(9) 0.0423(12) Uani 1 1 d . . .
O11 O 0.0710(2) 0.5324(2) 0.25305(8) 0.0401(12) Uani 1 1 d . . .
O12 O -0.0142(2) 0.4278(2) 0.24115(8) 0.0416(12) Uani 1 1 d . . .
O13 O 0.0418(3) 0.5459(2) 0.20077(9) 0.0447(12) Uani 1 1 d . . .
O14 O -0.0797(3) 0.5448(3) 0.22451(9) 0.0486(13) Uani 1 1 d . . .
O15 O 0.2137(3) 0.4132(3) 0.33217(10) 0.0547(15) Uani 1 1 d . . .
O16 O 0.2657(3) 0.4275(3) 0.29566(9) 0.0487(14) Uani 1 1 d . . .
O17 O 0.0586(3) 0.2463(3) 0.31679(11) 0.0598(16) Uani 1 1 d . . .
O18 O -0.0387(3) 0.2999(3) 0.32091(10) 0.0551(15) Uani 1 1 d . . .
O19 O 0.0490(3) 0.5570(3) 0.31214(9) 0.0520(14) Uani 1 1 d . . .
O20 O 0.0823(3) 0.2995(3) 0.23423(9) 0.0459(13) Uani 1 1 d U . .
O21 O 0.2607(3) 0.3770(3) 0.24709(10) 0.0494(13) Uani 1 1 d . . .
O22 O 0.2368(3) 0.4286(3) 0.21055(10) 0.0596(16) Uani 1 1 d . . .
O23 O -0.0841(3) 0.4248(3) 0.33000(10) 0.0553(14) Uani 1 1 d . . .
O24 O -0.1481(3) 0.4917(3) 0.30530(11) 0.0625(16) Uani 1 1 d . . .
O25 O 0.1268(3) 0.6929(3) 0.30322(11) 0.0665(17) Uani 1 1 d . . .
O26 O 0.0594(3) 0.6660(3) 0.27227(10) 0.0534(14) Uani 1 1 d . . .
O27 O -0.0426(4) 0.2301(3) 0.21013(11) 0.0699(18) Uani 1 1 d . . .
O28 O -0.0337(3) 0.3368(3) 0.20048(10) 0.0539(14) Uani 1 1 d . . .
O29 O 0.1896(3) 0.6719(3) 0.25420(11) 0.0558(15) Uani 1 1 d . . .
O30 O 0.1287(3) 0.6308(3) 0.22247(9) 0.0512(14) Uani 1 1 d . . .
O31 O -0.1547(3) 0.3156(3) 0.22447(11) 0.0627(17) Uani 1 1 d . . .
O32 O -0.1398(3) 0.4250(3) 0.22117(10) 0.0577(15) Uani 1 1 d . . .
O33 O 0.0894(3) 0.4188(3) 0.19460(9) 0.0492(13) Uani 1 1 d . . .
O34 O 0.0289(3) 0.4286(3) 0.16040(10) 0.0623(16) Uani 1 1 d . . .
O35 O -0.0680(3) 0.5930(3) 0.27260(11) 0.0551(14) Uani 1 1 d . . .
O36 O -0.0851(3) 0.6870(3) 0.25333(14) 0.076(2) Uani 1 1 d . . .
O37 O 0.2451(3) 0.5674(3) 0.19646(12) 0.0689(18) Uani 1 1 d . . .
O38 O 0.1665(3) 0.5301(3) 0.17225(10) 0.0660(17) Uani 1 1 d . . .
O39 O 0.2556(5) 0.5729(6) 0.15579(16) 0.156(5) Uani 1 1 d . . .
O40 O -0.2341(3) 0.4543(5) 0.26234(16) 0.094(2) Uani 1 1 d . . .
O41 O -0.2101(4) 0.5564(4) 0.25451(16) 0.090(2) Uani 1 1 d . . .
O42 O -0.3169(5) 0.5202(7) 0.2547(3) 0.196(6) Uani 1 1 d . . .
O43 O 0.0238(4) 0.7416(3) 0.22341(14) 0.081(2) Uani 1 1 d . . .
O44 O -0.0296(4) 0.6796(3) 0.19625(12) 0.077(2) Uani 1 1 d . . .
O45 O -0.0235(5) 0.7882(4) 0.19209(16) 0.115(3) Uani 1 1 d . . .
O46 O -0.0822(3) 0.5310(3) 0.16641(12) 0.0680(17) Uani 1 1 d . . .
O47 O -0.1182(4) 0.4270(4) 0.16524(12) 0.078(2) Uani 1 1 d . . .
O48 O -0.1484(4) 0.4989(5) 0.13546(13) 0.119(3) Uani 1 1 d . . .
C1 C 0.2151(4) 0.5752(4) 0.34304(14) 0.051(2) Uani 1 1 d . . .
C2 C 0.2756(5) 0.6095(5) 0.33725(17) 0.064(3) Uani 1 1 d . . .
C3 C 0.3124(6) 0.6380(6) 0.3569(2) 0.096(4) Uani 1 1 d . . .
H1 H 0.3527 0.6615 0.3530 0.115 Uiso 1 1 calc R . .
C4 C 0.2925(7) 0.6333(7) 0.3813(2) 0.108(5) Uani 1 1 d . . .
C5 C 0.2370(6) 0.5949(6) 0.38737(16) 0.081(3) Uani 1 1 d . . .
H2 H 0.2258 0.5884 0.4047 0.098 Uiso 1 1 calc R . .
C6 C 0.1973(5) 0.5658(5) 0.36882(17) 0.066(3) Uani 1 1 d . . .
C7 C 0.3412(8) 0.6627(9) 0.4018(2) 0.165(8) Uani 1 1 d . . .
H3 H 0.3210 0.6579 0.4187 0.247 Uiso 1 1 calc R . .
H4 H 0.3493 0.7103 0.3983 0.247 Uiso 1 1 calc R . .
H5 H 0.3839 0.6382 0.4013 0.247 Uiso 1 1 calc R . .
C8 C 0.1433(4) 0.5256(5) 0.37709(15) 0.057(2) Uani 1 1 d . . .
H6 H 0.1323 0.5278 0.3946 0.069 Uiso 1 1 calc R . .
C9 C 0.0520(5) 0.4479(5) 0.37235(14) 0.070(3) Uani 1 1 d . . .
H7 H 0.0096 0.4732 0.3700 0.084 Uiso 1 1 calc R . .
H8 H 0.0576 0.4384 0.3907 0.084 Uiso 1 1 calc R . .
C10 C 0.0496(5) 0.3833(5) 0.35767(14) 0.059(2) Uani 1 1 d . . .
H9 H 0.0866 0.3531 0.3629 0.071 Uiso 1 1 calc R . .
H10 H 0.0063 0.3599 0.3605 0.071 Uiso 1 1 calc R . .
C11 C 0.3027(4) 0.6110(5) 0.31175(18) 0.065(3) Uani 1 1 d . . .
H11 H 0.3491 0.6215 0.3101 0.078 Uiso 1 1 calc R . .
C12 C 0.3075(5) 0.5966(5) 0.26822(17) 0.068(3) Uani 1 1 d . . .
H12 H 0.3562 0.5959 0.2720 0.082 Uiso 1 1 calc R . .
H13 H 0.2978 0.6370 0.2578 0.082 Uiso 1 1 calc R . .
C13 C 0.2882(4) 0.5336(5) 0.25341(16) 0.055(2) Uani 1 1 d . . .
H14 H 0.3033 0.5381 0.2355 0.067 Uiso 1 1 calc R . .
H15 H 0.3111 0.4940 0.2609 0.067 Uiso 1 1 calc R . .
C14 C 0.0038(5) 0.1572(4) 0.27361(16) 0.061(2) Uani 1 1 d . . .
C15 C -0.0598(5) 0.1331(4) 0.27717(15) 0.059(2) Uani 1 1 d . . .
C16 C -0.0661(6) 0.0632(5) 0.2835(2) 0.087(3) Uani 1 1 d . . .
H16 H -0.1100 0.0463 0.2868 0.104 Uiso 1 1 calc R . .
C17 C -0.0134(8) 0.0190(6) 0.2852(3) 0.120(5) Uani 1 1 d . . .
C18 C 0.0503(6) 0.0439(5) 0.2804(2) 0.091(4) Uani 1 1 d . . .
H17 H 0.0876 0.0141 0.2803 0.109 Uiso 1 1 calc R . .
C19 C 0.0609(6) 0.1138(5) 0.27540(19) 0.074(3) Uani 1 1 d . . .
C20 C -0.0218(8) -0.0563(6) 0.2886(3) 0.157(7) Uani 1 1 d . . .
H18 H 0.0124 -0.0729 0.3005 0.235 Uiso 1 1 calc R . .
H19 H -0.0165 -0.0787 0.2722 0.235 Uiso 1 1 calc R . .
H20 H -0.0666 -0.0657 0.2955 0.235 Uiso 1 1 calc R . .
C21 C 0.1313(5) 0.1336(5) 0.27305(17) 0.066(3) Uani 1 1 d . . .
H21 H 0.1641 0.0995 0.2706 0.079 Uiso 1 1 calc R . .
C22 C 0.2203(5) 0.2152(4) 0.27302(18) 0.063(2) Uani 1 1 d . . .
H22 H 0.2332 0.2268 0.2554 0.076 Uiso 1 1 calc R . .
H23 H 0.2492 0.1779 0.2790 0.076 Uiso 1 1 calc R . .
C23 C 0.2269(5) 0.2745(5) 0.28992(17) 0.062(2) Uani 1 1 d . . .
H24 H 0.2252 0.2602 0.3079 0.075 Uiso 1 1 calc R . .
H25 H 0.2705 0.2971 0.2869 0.075 Uiso 1 1 calc R . .
C24 C -0.1177(5) 0.1760(5) 0.27771(18) 0.070(3) Uani 1 1 d . . .
H26 H -0.1571 0.1573 0.2851 0.083 Uiso 1 1 calc R . .
C25 C -0.1851(5) 0.2707(5) 0.27639(19) 0.072(3) Uani 1 1 d . . .
H27 H -0.2137 0.2434 0.2878 0.087 Uiso 1 1 calc R . .
H28 H -0.2109 0.2809 0.2608 0.087 Uiso 1 1 calc R . .
C26 C -0.1642(5) 0.3347(5) 0.28941(19) 0.070(3) Uani 1 1 d . . .
H29 H -0.2032 0.3656 0.2900 0.084 Uiso 1 1 calc R . .
H30 H -0.1512 0.3243 0.3071 0.084 Uiso 1 1 calc R . .
C27 C 0.2654(4) 0.4184(4) 0.31962(15) 0.049(2) Uani 1 1 d . . .
C28 C 0.3312(4) 0.4180(6) 0.3310(2) 0.079(3) Uani 1 1 d . . .
H31 H 0.3604 0.4496 0.3219 0.119 Uiso 1 1 calc R . .
H32 H 0.3503 0.3727 0.3299 0.119 Uiso 1 1 calc R . .
H33 H 0.3278 0.4314 0.3489 0.119 Uiso 1 1 calc R . .
C29 C 0.0018(5) 0.2524(5) 0.32619(17) 0.059(2) Uani 1 1 d . . .
C30 C -0.0198(5) 0.1986(5) 0.34538(18) 0.077(3) Uani 1 1 d . . .
H34 H -0.0056 0.1542 0.3393 0.116 Uiso 1 1 calc R . .
H35 H -0.0688 0.1993 0.3472 0.116 Uiso 1 1 calc R . .
H36 H 0.0012 0.2077 0.3619 0.116 Uiso 1 1 calc R . .
C31 C 0.0156(6) 0.6002(5) 0.32991(19) 0.084(3) Uani 1 1 d . . .
H37 H -0.0195 0.5749 0.3388 0.127 Uiso 1 1 calc R . .
H38 H -0.0047 0.6380 0.3208 0.127 Uiso 1 1 calc R . .
H39 H 0.0483 0.6173 0.3423 0.127 Uiso 1 1 calc R . .
C32 C 0.1148(7) 0.2596(6) 0.2151(2) 0.111(4) Uani 1 1 d U . .
H40 H 0.1637 0.2637 0.2168 0.166 Uiso 1 1 calc R . .
H41 H 0.1013 0.2755 0.1982 0.166 Uiso 1 1 calc R . .
H42 H 0.1017 0.2124 0.2171 0.166 Uiso 1 1 calc R . .
C33 C 0.2674(4) 0.3884(5) 0.22381(16) 0.055(2) Uani 1 1 d . . .
C34 C 0.3210(5) 0.3446(6) 0.21065(19) 0.095(4) Uani 1 1 d . . .
H43 H 0.2991 0.3137 0.1988 0.142 Uiso 1 1 calc R . .
H44 H 0.3457 0.3188 0.2235 0.142 Uiso 1 1 calc R . .
H45 H 0.3524 0.3735 0.2013 0.142 Uiso 1 1 calc R . .
C35 C -0.1289(4) 0.4718(5) 0.32619(18) 0.065(3) Uani 1 1 d . . .
C36 C -0.1602(6) 0.5026(7) 0.3496(2) 0.112(5) Uani 1 1 d . . .
H46 H -0.1793 0.5465 0.3453 0.169 Uiso 1 1 calc R . .
H47 H -0.1257 0.5081 0.3627 0.169 Uiso 1 1 calc R . .
H48 H -0.1958 0.4730 0.3559 0.169 Uiso 1 1 calc R . .
C37 C 0.0814(5) 0.7098(4) 0.28766(19) 0.068(3) Uani 1 1 d . . .
C38 C 0.0522(7) 0.7781(6) 0.2875(3) 0.122(5) Uani 1 1 d . . .
H49 H 0.0059 0.7761 0.2812 0.184 Uiso 1 1 calc R . .
H50 H 0.0790 0.8072 0.2764 0.184 Uiso 1 1 calc R . .
H51 H 0.0524 0.7963 0.3048 0.184 Uiso 1 1 calc R . .
C39 C -0.0416(5) 0.2751(5) 0.19418(18) 0.071(3) Uani 1 1 d . . .
C40 C -0.0505(8) 0.2599(6) 0.16618(18) 0.131(6) Uani 1 1 d . . .
H52 H -0.0635 0.2127 0.1641 0.196 Uiso 1 1 calc R . .
H53 H -0.0082 0.2683 0.1572 0.196 Uiso 1 1 calc R . .
H54 H -0.0857 0.2889 0.1592 0.196 Uiso 1 1 calc R . .
C41 C 0.1705(5) 0.6741(4) 0.23210(19) 0.060(2) Uani 1 1 d . . .
C42 C 0.1953(5) 0.7275(4) 0.21548(19) 0.072(3) Uani 1 1 d . . .
H55 H 0.2211 0.7600 0.2255 0.108 Uiso 1 1 calc R . .
H56 H 0.1571 0.7503 0.2074 0.108 Uiso 1 1 calc R . .
H57 H 0.2242 0.7081 0.2023 0.108 Uiso 1 1 calc R . .
C43 C -0.1740(5) 0.3711(5) 0.21703(17) 0.064(3) Uani 1 1 d . . .
C44 C -0.2396(5) 0.3772(5) 0.2040(2) 0.087(3) Uani 1 1 d . . .
H58 H -0.2325 0.3799 0.1856 0.131 Uiso 1 1 calc R . .
H59 H -0.2627 0.4178 0.2099 0.131 Uiso 1 1 calc R . .
H60 H -0.2673 0.3377 0.2079 0.131 Uiso 1 1 calc R . .
C45 C 0.0833(5) 0.4106(4) 0.17064(15) 0.054(2) Uani 1 1 d . . .
C46 C 0.1360(5) 0.3774(5) 0.15630(16) 0.076(3) Uani 1 1 d . . .
H61 H 0.1799 0.3938 0.1620 0.115 Uiso 1 1 calc R . .
H62 H 0.1305 0.3873 0.1382 0.115 Uiso 1 1 calc R . .
H63 H 0.1333 0.3287 0.1590 0.115 Uiso 1 1 calc R . .
C47 C -0.0990(5) 0.6494(5) 0.27045(17) 0.060(2) Uani 1 1 d . . .
C48 C -0.1461(5) 0.6712(6) 0.2914(2) 0.091(4) Uani 1 1 d . . .
H64 H -0.1373 0.7110 0.2956 0.136 Uiso 1 1 calc R . .
H65 H -0.1394 0.6411 0.3059 0.136 Uiso 1 1 d R . .
H66 H -0.1928 0.6679 0.2855 0.136 Uiso 1 1 d R . .
C49 C 0.4036(11) 0.2290(10) 0.3112(4) 0.198(11) Uani 1 1 d D . .
H67 H 0.4518 0.2335 0.3077 0.297 Uiso 1 1 calc R . .
H68 H 0.3972 0.2093 0.3281 0.297 Uiso 1 1 calc R . .
H69 H 0.3824 0.2735 0.3106 0.297 Uiso 1 1 calc R . .
O49 O 0.3779(6) 0.1925(7) 0.2951(3) 0.175(5) Uani 1 1 d D . .
H70 H 0.3917 0.1530 0.2971 0.262 Uiso 1 1 calc R . .

loop_
_atom_site_aniso_label
_atom_site_aniso_U_11
_atom_site_aniso_U_22
_atom_site_aniso_U_33
_atom_site_aniso_U_23
_atom_site_aniso_U_13
_atom_site_aniso_U_12
Mn1 0.0357(6) 0.0390(6) 0.0291(5) 0.0011(5) -0.0037(4) -0.0038(5)
Mn2 0.0411(7) 0.0594(8) 0.0292(5) -0.0018(5) -0.0025(5) -0.0098(6)
Mn3 0.0489(7) 0.0400(7) 0.0448(7) 0.0067(5) -0.0104(6) -0.0031(5)
Mn4 0.0355(6) 0.0493(7) 0.0324(6) 0.0010(5) -0.0035(5) -0.0023(5)
Mn5 0.0397(7) 0.0537(7) 0.0360(6) 0.0063(5) -0.0017(5) -0.0089(5)
Gd1 0.0484(2) 0.0433(2) 0.03455(18) -0.00102(17) -0.00574(18) -0.00854(18)
Gd2 0.0499(2) 0.0412(2) 0.0412(2) 0.00565(17) -0.01251(18) -0.01023(18)
Gd3 0.0460(2) 0.0444(2) 0.03087(17) 0.00288(16) -0.00061(16) -0.00698(17)
Gd4 0.0371(2) 0.0578(3) 0.0445(2) 0.00242(19) -0.00564(17) 0.00054(18)
Gd5 0.0566(3) 0.0396(2) 0.0441(2) 0.00016(17) -0.01044(19) 0.00209(19)
Gd6 0.0542(2) 0.0442(2) 0.03636(19) 0.00419(17) -0.01275(17) -0.00588(19)
N1 0.063(5) 0.074(5) 0.036(3) -0.001(3) -0.004(3) -0.014(4)
N2 0.044(4) 0.067(5) 0.057(4) -0.002(4) 0.000(4) -0.015(4)
N3 0.052(5) 0.052(5) 0.087(5) 0.016(4) -0.016(4) -0.017(4)
N4 0.076(5) 0.050(4) 0.039(4) 0.004(3) -0.021(4) 0.011(4)
N5 0.087(6) 0.098(7) 0.043(5) 0.020(4) 0.014(4) -0.030(5)
N6 0.085(8) 0.101(9) 0.115(8) -0.034(7) -0.015(7) 0.028(7)
N7 0.105(7) 0.072(6) 0.058(5) 0.019(5) 0.006(5) 0.033(6)
N8 0.063(6) 0.132(9) 0.054(5) 0.011(6) -0.006(4) 0.007(6)
O1 0.044(3) 0.065(4) 0.032(3) 0.006(2) -0.005(2) -0.009(3)
O2 0.050(3) 0.061(4) 0.036(3) 0.004(3) -0.007(2) -0.020(3)
O3 0.045(3) 0.056(3) 0.032(3) 0.007(2) 0.002(2) -0.014(3)
O4 0.029(3) 0.066(4) 0.045(3) 0.006(3) -0.005(2) -0.008(2)
O5 0.059(3) 0.038(3) 0.053(3) 0.007(2) -0.014(3) -0.010(3)
O6 0.049(3) 0.045(3) 0.045(3) 0.008(3) -0.002(3) 0.007(3)
O7 0.032(3) 0.049(3) 0.026(2) 0.003(2) -0.0021(19) 0.002(2)
O8 0.039(3) 0.037(3) 0.045(3) 0.005(2) -0.007(2) -0.004(2)
O9 0.032(3) 0.049(3) 0.032(2) 0.002(2) -0.004(2) -0.004(2)
O10 0.035(3) 0.054(3) 0.038(3) -0.005(2) -0.007(2) -0.001(2)
O11 0.045(3) 0.045(3) 0.031(2) -0.001(2) -0.005(2) -0.003(2)
O12 0.047(3) 0.043(3) 0.035(3) -0.002(2) -0.009(2) -0.013(2)
O13 0.046(3) 0.045(3) 0.043(3) -0.003(2) -0.010(2) 0.004(3)
O14 0.053(3) 0.049(3) 0.044(3) 0.006(2) -0.011(2) -0.002(3)
O15 0.052(4) 0.064(4) 0.048(3) 0.012(3) -0.014(3) 0.002(3)
O16 0.040(3) 0.069(4) 0.037(3) 0.005(3) -0.007(2) -0.002(3)
O17 0.068(4) 0.061(4) 0.050(3) 0.014(3) -0.014(3) -0.002(3)
O18 0.043(3) 0.071(4) 0.051(3) 0.014(3) -0.007(3) -0.018(3)
O19 0.052(3) 0.066(4) 0.038(3) -0.008(3) -0.006(2) 0.007(3)
O20 0.048(3) 0.047(3) 0.044(3) -0.002(2) -0.002(2) 0.001(3)
O21 0.038(3) 0.060(4) 0.050(3) 0.002(3) 0.007(2) 0.007(3)
O22 0.062(4) 0.076(4) 0.040(3) 0.005(3) 0.007(3) 0.019(3)
O23 0.037(3) 0.079(4) 0.050(3) 0.008(3) 0.010(3) 0.002(3)
O24 0.041(3) 0.094(5) 0.053(3) 0.012(3) 0.004(3) 0.003(3)
O25 0.091(5) 0.064(4) 0.045(3) -0.011(3) -0.015(3) -0.012(4)
O26 0.069(4) 0.041(3) 0.050(3) -0.009(3) -0.016(3) -0.001(3)
O27 0.108(6) 0.048(4) 0.054(4) 0.004(3) -0.018(4) -0.015(4)
O28 0.076(4) 0.041(3) 0.044(3) -0.001(2) -0.008(3) -0.013(3)
O29 0.080(4) 0.044(3) 0.044(3) 0.008(3) -0.015(3) -0.015(3)
O30 0.059(4) 0.049(3) 0.046(3) -0.001(3) -0.011(3) -0.018(3)
O31 0.062(4) 0.071(4) 0.055(4) 0.000(3) -0.018(3) -0.027(3)
O32 0.053(3) 0.075(4) 0.044(3) -0.001(3) -0.008(3) -0.015(3)
O33 0.068(4) 0.051(3) 0.028(3) 0.004(2) -0.006(3) -0.002(3)
O34 0.086(5) 0.065(4) 0.036(3) -0.006(3) -0.010(3) 0.003(3)
O35 0.056(4) 0.051(3) 0.058(3) -0.008(3) -0.004(3) 0.012(3)
O36 0.089(5) 0.062(4) 0.076(5) 0.002(4) -0.007(4) 0.032(4)
O37 0.074(4) 0.077(5) 0.056(4) 0.007(3) 0.006(3) -0.019(4)
O38 0.070(4) 0.089(5) 0.039(3) 0.005(3) 0.000(3) -0.020(4)
O39 0.136(8) 0.250(13) 0.081(6) 0.033(7) 0.002(6) -0.121(9)
O40 0.037(4) 0.124(7) 0.121(7) -0.002(6) 0.003(4) -0.011(4)
O41 0.076(5) 0.075(5) 0.118(6) -0.001(5) -0.016(5) 0.018(4)
O42 0.056(6) 0.226(13) 0.308(17) -0.061(12) -0.031(8) 0.055(7)
O43 0.109(6) 0.055(4) 0.080(5) 0.003(4) -0.017(4) -0.001(4)
O44 0.130(6) 0.044(4) 0.057(4) 0.011(3) -0.018(4) 0.008(4)
O45 0.190(10) 0.057(5) 0.099(6) 0.018(4) -0.008(6) 0.028(5)
O46 0.071(4) 0.077(5) 0.057(4) 0.016(3) -0.008(3) -0.010(4)
O47 0.081(5) 0.099(6) 0.055(4) 0.007(4) -0.023(4) -0.016(4)
O48 0.113(6) 0.198(10) 0.048(4) 0.026(5) -0.022(4) 0.014(6)
C1 0.048(5) 0.063(6) 0.041(4) -0.015(4) 0.001(4) 0.003(4)
C2 0.061(6) 0.074(6) 0.058(6) -0.013(5) -0.007(5) -0.023(5)
C3 0.102(9) 0.114(9) 0.072(7) -0.043(7) -0.008(6) -0.058(8)
C4 0.119(10) 0.148(12) 0.056(7) -0.038(7) -0.008(7) -0.060(9)
C5 0.093(8) 0.121(9) 0.031(4) -0.029(5) -0.011(5) -0.015(7)
C6 0.064(6) 0.077(7) 0.056(5) -0.019(5) 0.002(5) -0.013(5)
C7 0.170(15) 0.25(2) 0.073(8) -0.065(11) -0.019(9) -0.104(15)
C8 0.065(6) 0.074(6) 0.033(4) -0.002(4) 0.002(4) 0.000(5)
C9 0.059(6) 0.126(9) 0.025(4) -0.001(5) 0.012(4) -0.019(6)
C10 0.056(5) 0.088(7) 0.034(4) 0.012(4) -0.004(4) -0.020(5)
C11 0.036(5) 0.087(7) 0.071(6) 0.006(5) 0.001(4) -0.015(5)
C12 0.068(6) 0.083(7) 0.054(6) -0.002(5) 0.008(5) -0.019(5)
C13 0.049(5) 0.070(6) 0.048(5) 0.008(4) 0.004(4) 0.005(4)
C14 0.079(7) 0.056(6) 0.047(5) 0.013(4) -0.025(5) -0.011(5)
C15 0.078(7) 0.059(6) 0.041(5) 0.009(4) -0.019(4) -0.024(5)
C16 0.101(9) 0.070(7) 0.089(8) 0.015(6) -0.026(7) -0.038(7)
C17 0.158(14) 0.052(7) 0.150(12) 0.028(7) -0.073(11) -0.042(8)
C18 0.124(10) 0.039(6) 0.109(9) 0.001(6) -0.062(8) -0.003(6)
C19 0.093(8) 0.054(6) 0.076(7) 0.004(5) -0.026(6) -0.006(6)
C20 0.152(13) 0.067(8) 0.251(19) 0.069(10) -0.081(14) -0.026(8)
C21 0.089(8) 0.050(6) 0.059(6) -0.001(4) -0.022(5) 0.002(5)
C22 0.063(6) 0.052(6) 0.075(6) 0.001(5) -0.009(5) 0.013(5)
C23 0.068(6) 0.064(6) 0.055(5) 0.014(5) -0.009(5) 0.007(5)
C24 0.061(6) 0.079(7) 0.069(6) 0.020(5) -0.022(5) -0.032(6)
C25 0.069(7) 0.078(7) 0.070(7) 0.023(5) -0.013(5) -0.031(6)
C26 0.054(6) 0.092(8) 0.065(6) 0.012(6) -0.006(5) -0.008(5)
C27 0.041(5) 0.062(5) 0.043(5) 0.007(4) 0.002(4) -0.005(4)
C28 0.051(6) 0.103(8) 0.085(7) 0.022(6) -0.007(5) 0.001(6)
C29 0.044(5) 0.068(6) 0.065(6) 0.014(5) 0.003(5) -0.012(5)
C30 0.083(7) 0.077(7) 0.072(7) 0.038(6) 0.003(6) -0.006(6)
C31 0.087(8) 0.086(8) 0.080(7) -0.024(6) 0.020(6) 0.001(6)
C32 0.119(11) 0.099(10) 0.113(10) 0.006(8) 0.019(8) 0.019(8)
C33 0.054(5) 0.059(6) 0.051(5) -0.002(4) 0.010(4) 0.000(5)
C34 0.087(8) 0.143(11) 0.054(6) 0.000(7) 0.019(6) 0.045(8)
C35 0.045(5) 0.089(7) 0.060(6) -0.001(5) 0.012(4) -0.005(5)
C36 0.088(8) 0.185(14) 0.065(7) -0.027(8) 0.021(6) 0.045(9)
C37 0.088(7) 0.040(5) 0.077(7) -0.017(5) -0.019(6) 0.004(5)
C38 0.118(11) 0.076(8) 0.173(14) -0.061(9) -0.044(10) 0.024(7)
C39 0.093(8) 0.060(6) 0.060(6) -0.010(5) -0.029(6) -0.013(6)
C40 0.271(19) 0.078(8) 0.042(6) -0.014(5) -0.044(9) -0.049(10)
C41 0.065(6) 0.042(5) 0.072(7) 0.004(5) 0.004(5) -0.005(4)
C42 0.090(7) 0.055(6) 0.070(6) 0.012(5) -0.016(6) -0.030(5)
C43 0.074(7) 0.070(7) 0.048(5) 0.010(5) -0.012(5) -0.020(5)
C44 0.078(7) 0.081(8) 0.103(8) 0.012(6) -0.041(6) -0.011(6)
C45 0.073(6) 0.050(5) 0.040(5) 0.002(4) -0.002(4) 0.008(5)
C46 0.087(7) 0.098(8) 0.044(5) -0.029(5) -0.012(5) 0.027(6)
C47 0.059(6) 0.075(7) 0.046(5) -0.006(5) -0.020(4) 0.013(5)
C48 0.079(8) 0.107(9) 0.086(8) -0.025(7) -0.007(6) 0.043(7)
C49 0.23(2) 0.165(19) 0.20(2) -0.063(16) -0.124(18) 0.071(17)
O49 0.114(9) 0.175(12) 0.235(15) -0.090(12) -0.012(9) 0.033(8)

loop_
_atom_type_symbol
_atom_type_description
_atom_type_scat_dispersion_real
_atom_type_scat_dispersion_imag
_atom_type_scat_source
C C 0.0033 0.0016 'International Tables Vol C Tables 4.2.6.8 and 6.1.1.4'
H H 0.0000 0.0000 'International Tables Vol C Tables 4.2.6.8 and 6.1.1.4'
Gd Gd -0.1653 3.9035 'International Tables Vol C Tables 4.2.6.8 and 6.1.1.4'
Mn Mn 0.3368 0.7283 'International Tables Vol C Tables 4.2.6.8 and 6.1.1.4'
N N 0.0061 0.0033 'International Tables Vol C Tables 4.2.6.8 and 6.1.1.4'
O O 0.0106 0.0060 'International Tables Vol C Tables 4.2.6.8 and 6.1.1.4'

loop_
_geom_angle_atom_site_label_1
_geom_angle_atom_site_label_2
_geom_angle_atom_site_label_3
_geom_angle
_geom_angle_site_symmetry_1
_geom_angle_site_symmetry_3
_geom_angle_publ_flag
O11 Mn1 O12 95.9(2) . . ?
O11 Mn1 O9 88.5(2) . . ?
O12 Mn1 O9 99.2(2) . . ?
O11 Mn1 O10 97.9(2) . . ?
O12 Mn1 O10 87.8(2) . . ?
O9 Mn1 O10 170.1(2) . . ?
O11 Mn1 O8 178.2(2) . . ?
O12 Mn1 O8 85.5(2) . . ?
O9 Mn1 O8 92.2(2) . . ?
O10 Mn1 O8 81.2(2) . . ?
O11 Mn1 O7 85.4(2) . . ?
O12 Mn1 O7 178.6(2) . . ?
O9 Mn1 O7 80.64(18) . . ?
O10 Mn1 O7 92.17(19) . . ?
O8 Mn1 O7 93.07(19) . . ?
O11 Mn1 Mn5 136.44(15) . . ?
O12 Mn1 Mn5 91.24(15) . . ?
O9 Mn1 Mn5 132.65(15) . . ?
O10 Mn1 Mn5 39.43(16) . . ?
O8 Mn1 Mn5 42.41(14) . . ?
O7 Mn1 Mn5 87.88(13) . . ?
O11 Mn1 Mn4 91.25(15) . . ?
O12 Mn1 Mn4 137.58(16) . . ?
O9 Mn1 Mn4 39.17(14) . . ?
O10 Mn1 Mn4 132.48(15) . . ?
O8 Mn1 Mn4 88.29(14) . . ?
O7 Mn1 Mn4 42.02(13) . . ?
Mn5 Mn1 Mn4 111.52(5) . . ?
O11 Mn1 Gd3 46.79(15) . . ?
O12 Mn1 Gd3 89.21(15) . . ?
O9 Mn1 Gd3 43.99(14) . . ?
O10 Mn1 Gd3 143.95(16) . . ?
O8 Mn1 Gd3 134.33(15) . . ?
O7 Mn1 Gd3 91.60(13) . . ?
Mn5 Mn1 Gd3 176.62(5) . . ?
Mn4 Mn1 Gd3 66.13(3) . . ?
O11 Mn1 Gd4 88.59(15) . . ?
O12 Mn1 Gd4 46.33(15) . . ?
O9 Mn1 Gd4 144.75(14) . . ?
O10 Mn1 Gd4 43.70(14) . . ?
O8 Mn1 Gd4 91.75(14) . . ?
O7 Mn1 Gd4 134.05(13) . . ?
Mn5 Mn1 Gd4 66.21(3) . . ?
Mn4 Mn1 Gd4 176.05(4) . . ?
Gd3 Mn1 Gd4 116.27(3) . . ?
O11 Mn1 Gd1 41.38(14) . . ?
O12 Mn1 Gd1 136.75(16) . . ?
O9 Mn1 Gd1 88.38(15) . . ?
O10 Mn1 Gd1 91.31(15) . . ?
O8 Mn1 Gd1 137.01(14) . . ?
O7 Mn1 Gd1 44.67(14) . . ?
Mn5 Mn1 Gd1 114.49(4) . . ?
Mn4 Mn1 Gd1 66.01(3) . . ?
Gd3 Mn1 Gd1 67.14(3) . . ?
Gd4 Mn1 Gd1 111.62(3) . . ?
O11 Mn1 Gd2 137.05(15) . . ?
O12 Mn1 Gd2 41.56(15) . . ?
O9 Mn1 Gd2 92.40(15) . . ?
O10 Mn1 Gd2 88.19(15) . . ?
O8 Mn1 Gd2 44.55(13) . . ?
O7 Mn1 Gd2 137.03(14) . . ?
Mn5 Mn1 Gd2 66.02(3) . . ?
Mn4 Mn1 Gd2 115.50(4) . . ?
Gd3 Mn1 Gd2 112.45(3) . . ?
Gd4 Mn1 Gd2 66.92(2) . . ?
Gd1 Mn1 Gd2 178.25(4) . . ?
O1 Mn2 O7 97.8(2) . . ?
O1 Mn2 O2 168.8(2) . . ?
O7 Mn2 O2 88.0(2) . . ?
O1 Mn2 N1 83.1(3) . . ?
O7 Mn2 N1 170.2(3) . . ?
O2 Mn2 N1 89.5(3) . . ?
O1 Mn2 O15 102.3(2) . . ?
O7 Mn2 O15 94.7(2) . . ?
O2 Mn2 O15 86.6(2) . . ?
N1 Mn2 O15 94.6(3) . . ?
O1 Mn2 O19 97.5(2) . . ?
O7 Mn2 O19 75.80(18) . . ?
O2 Mn2 O19 74.6(2) . . ?
N1 Mn2 O19 94.4(2) . . ?
O15 Mn2 O19 159.0(2) . . ?
O1 Mn2 Gd1 133.74(15) . . ?
O7 Mn2 Gd1 47.99(15) . . ?
O2 Mn2 Gd1 46.25(14) . . ?
N1 Mn2 Gd1 125.3(2) . . ?
O15 Mn2 Gd1 109.58(16) . . ?
O19 Mn2 Gd1 50.32(13) . . ?
O6 Mn3 O8 97.9(2) . . ?
O6 Mn3 O5 168.2(2) . . ?
O8 Mn3 O5 88.6(2) . . ?
O6 Mn3 N4 82.1(3) . . ?
O8 Mn3 N4 170.2(2) . . ?
O5 Mn3 N4 89.8(3) . . ?
O6 Mn3 O17 104.4(2) . . ?
O8 Mn3 O17 94.5(2) . . ?
O5 Mn3 O17 84.8(2) . . ?
N4 Mn3 O17 94.9(3) . . ?
O6 Mn3 O20 96.7(2) . . ?
O8 Mn3 O20 76.58(19) . . ?
O5 Mn3 O20 75.2(2) . . ?
N4 Mn3 O20 93.7(2) . . ?
O17 Mn3 O20 158.1(2) . . ?
O6 Mn3 Gd2 133.75(16) . . ?
O8 Mn3 Gd2 48.13(14) . . ?
O5 Mn3 Gd2 46.60(15) . . ?
N4 Mn3 Gd2 125.8(2) . . ?
O17 Mn3 Gd2 108.07(17) . . ?
O20 Mn3 Gd2 51.24(12) . . ?
O9 Mn4 O7 83.8(2) . . ?
O9 Mn4 O16 176.6(2) . . ?
O7 Mn4 O16 95.2(2) . . ?
O9 Mn4 O21 92.0(2) . . ?
O7 Mn4 O21 175.0(2) . . ?
O16 Mn4 O21 88.8(2) . . ?
O9 Mn4 O6 94.0(2) . . ?
O7 Mn4 O6 95.0(2) . . ?
O16 Mn4 O6 89.3(2) . . ?
O21 Mn4 O6 88.1(2) . . ?
O9 Mn4 O3 84.5(2) . . ?
O7 Mn4 O3 85.05(19) . . ?
O16 Mn4 O3 92.1(2) . . ?
O21 Mn4 O3 91.8(2) . . ?
O6 Mn4 O3 178.6(2) . . ?
O9 Mn4 Mn1 39.90(15) . . ?
O7 Mn4 Mn1 44.47(13) . . ?
O16 Mn4 Mn1 139.47(17) . . ?
O21 Mn4 Mn1 131.69(17) . . ?
O6 Mn4 Mn1 90.56(14) . . ?
O3 Mn4 Mn1 88.46(13) . . ?
O9 Mn4 Gd3 41.56(15) . . ?
O7 Mn4 Gd3 90.78(13) . . ?
O16 Mn4 Gd3 135.33(17) . . ?
O21 Mn4 Gd3 84.22(16) . . ?
O6 Mn4 Gd3 134.28(15) . . ?
O3 Mn4 Gd3 44.32(12) . . ?
Mn1 Mn4 Gd3 63.19(3) . . ?
O9 Mn4 Gd1 87.86(16) . . ?
O7 Mn4 Gd1 43.32(14) . . ?
O16 Mn4 Gd1 89.16(17) . . ?
O21 Mn4 Gd1 133.96(17) . . ?
O6 Mn4 Gd1 137.84(14) . . ?
O3 Mn4 Gd1 42.36(13) . . ?
Mn1 Mn4 Gd1 64.85(3) . . ?
Gd3 Mn4 Gd1 65.90(3) . . ?
O10 Mn5 O18 176.2(2) . . ?
O10 Mn5 O23 92.1(2) . . ?
O18 Mn5 O23 88.0(3) . . ?
O10 Mn5 O8 83.5(2) . . ?
O18 Mn5 O8 96.3(2) . . ?
O23 Mn5 O8 175.4(2) . . ?
O10 Mn5 O1 95.8(2) . . ?
O18 Mn5 O1 88.0(2) . . ?
O23 Mn5 O1 87.9(2) . . ?
O8 Mn5 O1 94.0(2) . . ?
O10 Mn5 O4 84.5(2) . . ?
O18 Mn5 O4 91.7(2) . . ?
O23 Mn5 O4 92.7(2) . . ?
O8 Mn5 O4 85.45(19) . . ?
O1 Mn5 O4 179.3(2) . . ?
O10 Mn5 Mn1 40.12(15) . . ?
O18 Mn5 Mn1 140.15(19) . . ?
O23 Mn5 Mn1 131.80(19) . . ?
O8 Mn5 Mn1 44.05(14) . . ?
O1 Mn5 Mn1 90.82(13) . . ?
O4 Mn5 Mn1 89.01(13) . . ?
O10 Mn5 Gd4 41.33(14) . . ?
O18 Mn5 Gd4 134.93(17) . . ?
O23 Mn5 Gd4 85.29(17) . . ?
O8 Mn5 Gd4 90.45(14) . . ?
O1 Mn5 Gd4 136.03(15) . . ?
O4 Mn5 Gd4 44.36(14) . . ?
Mn1 Mn5 Gd4 63.32(3) . . ?
O10 Mn5 Gd2 87.74(15) . . ?
O18 Mn5 Gd2 89.53(17) . . ?
O23 Mn5 Gd2 135.18(17) . . ?
O8 Mn5 Gd2 43.45(14) . . ?
O1 Mn5 Gd2 136.73(15) . . ?
O4 Mn5 Gd2 42.65(13) . . ?
Mn1 Mn5 Gd2 64.96(3) . . ?
Gd4 Mn5 Gd2 65.74(3) . . ?
O3 Gd1 O11 74.97(16) . . ?
O3 Gd1 O2 106.06(18) . . ?
O11 Gd1 O2 129.17(16) . . ?
O3 Gd1 O26 127.94(18) . . ?
O11 Gd1 O26 72.15(16) . . ?
O2 Gd1 O26 125.99(19) . . ?
O3 Gd1 O29 77.08(19) . . ?
O11 Gd1 O29 97.48(17) . . ?
O2 Gd1 O29 132.91(18) . . ?
O26 Gd1 O29 68.6(2) . . ?
O3 Gd1 O25 145.5(2) . . ?
O11 Gd1 O25 124.11(19) . . ?
O2 Gd1 O25 84.2(2) . . ?
O26 Gd1 O25 52.66(19) . . ?
O29 Gd1 O25 72.3(2) . . ?
O3 Gd1 O7 72.85(15) . . ?
O11 Gd1 O7 65.62(15) . . ?
O2 Gd1 O7 66.52(16) . . ?
O26 Gd1 O7 124.63(17) . . ?
O29 Gd1 O7 148.40(17) . . ?
O25 Gd1 O7 139.29(18) . . ?
O3 Gd1 N2 67.0(2) . . ?
O11 Gd1 N2 141.8(2) . . ?
O2 Gd1 N2 67.3(2) . . ?
O26 Gd1 N2 130.7(2) . . ?
O29 Gd1 N2 71.6(2) . . ?
O25 Gd1 N2 88.3(2) . . ?
O7 Gd1 N2 104.49(19) . . ?
O3 Gd1 O19 136.49(17) . . ?
O11 Gd1 O19 79.82(16) . . ?
O2 Gd1 O19 64.99(17) . . ?
O26 Gd1 O19 74.39(18) . . ?
O29 Gd1 O19 141.77(19) . . ?
O25 Gd1 O19 77.9(2) . . ?
O7 Gd1 O19 64.53(16) . . ?
N2 Gd1 O19 131.3(2) . . ?
O3 Gd1 C37 141.0(2) . . ?
O11 Gd1 C37 98.6(2) . . ?
O2 Gd1 C37 107.2(2) . . ?
O26 Gd1 C37 26.5(2) . . ?
O29 Gd1 C37 65.6(3) . . ?
O25 Gd1 C37 26.4(2) . . ?
O7 Gd1 C37 140.1(2) . . ?
N2 Gd1 C37 108.8(3) . . ?
O19 Gd1 C37 77.1(2) . . ?
O3 Gd1 Mn2 99.94(12) . . ?
O11 Gd1 Mn2 93.45(12) . . ?
O2 Gd1 Mn2 35.73(12) . . ?
O26 Gd1 Mn2 121.06(14) . . ?
O29 Gd1 Mn2 167.43(14) . . ?
O25 Gd1 Mn2 106.48(15) . . ?
O7 Gd1 Mn2 34.93(10) . . ?
N2 Gd1 Mn2 95.92(17) . . ?
O19 Gd1 Mn2 46.68(12) . . ?
C37 Gd1 Mn2 118.9(2) . . ?
O3 Gd1 Mn1 74.76(12) . . ?
O11 Gd1 Mn1 30.77(11) . . ?
O2 Gd1 Mn1 99.02(12) . . ?
O26 Gd1 Mn1 94.84(13) . . ?
O29 Gd1 Mn1 126.00(13) . . ?
O25 Gd1 Mn1 137.25(16) . . ?
O7 Gd1 Mn1 35.27(10) . . ?
N2 Gd1 Mn1 132.53(17) . . ?
O19 Gd1 Mn1 65.65(12) . . ?
C37 Gd1 Mn1 118.6(2) . . ?
Mn2 Gd1 Mn1 63.66(3) . . ?
O4 Gd2 O12 74.92(17) . . ?
O4 Gd2 O5 105.91(18) . . ?
O12 Gd2 O5 128.81(16) . . ?
O4 Gd2 O28 128.36(19) . . ?
O12 Gd2 O28 71.52(16) . . ?
O5 Gd2 O28 125.7(2) . . ?
O4 Gd2 O27 147.4(2) . . ?
O12 Gd2 O27 123.80(18) . . ?
O5 Gd2 O27 83.4(2) . . ?
O28 Gd2 O27 53.19(18) . . ?
O4 Gd2 O31 79.11(19) . . ?
O12 Gd2 O31 98.14(19) . . ?
O5 Gd2 O31 132.8(2) . . ?
O28 Gd2 O31 68.3(2) . . ?
O27 Gd2 O31 72.3(2) . . ?
O4 Gd2 O8 72.52(16) . . ?
O12 Gd2 O8 65.12(15) . . ?
O5 Gd2 O8 66.68(16) . . ?
O28 Gd2 O8 123.27(17) . . ?
O27 Gd2 O8 137.7(2) . . ?
O31 Gd2 O8 149.88(19) . . ?
O4 Gd2 N3 66.7(2) . . ?
O12 Gd2 N3 141.6(2) . . ?
O5 Gd2 N3 67.4(2) . . ?
O28 Gd2 N3 132.2(2) . . ?
O27 Gd2 N3 89.6(2) . . ?
O31 Gd2 N3 72.6(2) . . ?
O8 Gd2 N3 104.3(2) . . ?
O4 Gd2 O20 136.44(16) . . ?
O12 Gd2 O20 79.88(16) . . ?
O5 Gd2 O20 64.77(17) . . ?
O28 Gd2 O20 73.37(18) . . ?
O27 Gd2 O20 76.0(2) . . ?
O31 Gd2 O20 140.02(18) . . ?
O8 Gd2 O20 64.73(16) . . ?
N3 Gd2 O20 131.2(2) . . ?
O4 Gd2 C39 143.3(3) . . ?
O12 Gd2 C39 98.6(2) . . ?
O5 Gd2 C39 105.8(3) . . ?
O28 Gd2 C39 27.3(2) . . ?
O27 Gd2 C39 26.1(2) . . ?
O31 Gd2 C39 65.9(3) . . ?
O8 Gd2 C39 138.2(2) . . ?
N3 Gd2 C39 110.2(3) . . ?
O20 Gd2 C39 74.9(2) . . ?
O4 Gd2 Mn3 99.62(12) . . ?
O12 Gd2 Mn3 93.16(11) . . ?
O5 Gd2 Mn3 35.66(12) . . ?
O28 Gd2 Mn3 120.08(15) . . ?
O27 Gd2 Mn3 105.02(16) . . ?
O31 Gd2 Mn3 167.83(15) . . ?
O8 Gd2 Mn3 35.08(11) . . ?
N3 Gd2 Mn3 95.74(17) . . ?
O20 Gd2 Mn3 46.74(11) . . ?
C39 Gd2 Mn3 116.9(2) . . ?
O4 Gd2 Mn1 74.47(12) . . ?
O12 Gd2 Mn1 30.74(11) . . ?
O5 Gd2 Mn1 98.73(12) . . ?
O28 Gd2 Mn1 94.02(12) . . ?
O27 Gd2 Mn1 136.05(16) . . ?
O31 Gd2 Mn1 126.91(16) . . ?
O8 Gd2 Mn1 34.78(11) . . ?
N3 Gd2 Mn1 131.92(18) . . ?
O20 Gd2 Mn1 65.92(11) . . ?
C39 Gd2 Mn1 117.9(2) . . ?
Mn3 Gd2 Mn1 63.44(3) . . ?
O9 Gd3 O3 72.44(16) . . ?
O9 Gd3 O22 73.91(18) . . ?
O3 Gd3 O22 77.75(19) . . ?
O9 Gd3 O13 109.49(16) . . ?
O3 Gd3 O13 138.68(17) . . ?
O22 Gd3 O13 143.46(18) . . ?
O9 Gd3 O33 71.48(16) . . ?
O3 Gd3 O33 141.16(17) . . ?
O22 Gd3 O33 79.0(2) . . ?
O13 Gd3 O33 68.63(17) . . ?
O9 Gd3 O38 140.9(2) . . ?
O3 Gd3 O38 131.73(19) . . ?
O22 Gd3 O38 81.9(2) . . ?
O13 Gd3 O38 73.60(19) . . ?
O33 Gd3 O38 74.15(19) . . ?
O9 Gd3 O11 65.37(16) . . ?
O3 Gd3 O11 73.40(16) . . ?
O22 Gd3 O11 135.38(17) . . ?
O13 Gd3 O11 70.87(16) . . ?
O33 Gd3 O11 103.60(17) . . ?
O38 Gd3 O11 142.31(19) . . ?
O9 Gd3 O30 131.46(17) . . ?
O3 Gd3 O30 82.15(17) . . ?
O22 Gd3 O30 139.9(2) . . ?
O13 Gd3 O30 65.76(17) . . ?
O33 Gd3 O30 133.79(17) . . ?
O38 Gd3 O30 86.3(2) . . ?
O11 Gd3 O30 68.03(17) . . ?
O9 Gd3 O37 139.52(19) . . ?
O3 Gd3 O37 81.07(19) . . ?
O22 Gd3 O37 70.9(2) . . ?
O13 Gd3 O37 110.6(2) . . ?
O33 Gd3 O37 119.37(19) . . ?
O38 Gd3 O37 50.9(2) . . ?
O11 Gd3 O37 134.71(19) . . ?
O30 Gd3 O37 72.0(2) . . ?
O9 Gd3 N5 147.1(2) . . ?
O3 Gd3 N5 106.6(2) . . ?
O22 Gd3 N5 73.9(2) . . ?
O13 Gd3 N5 92.8(2) . . ?
O33 Gd3 N5 96.1(2) . . ?
O38 Gd3 N5 25.2(2) . . ?
O11 Gd3 N5 147.1(2) . . ?
O30 Gd3 N5 79.3(2) . . ?
O37 Gd3 N5 25.7(2) . . ?
O9 Gd3 Mn1 33.57(12) . . ?
O3 Gd3 Mn1 77.09(12) . . ?
O22 Gd3 Mn1 107.36(14) . . ?
O13 Gd3 Mn1 84.19(12) . . ?
O33 Gd3 Mn1 80.82(12) . . ?
O38 Gd3 Mn1 151.16(15) . . ?
O11 Gd3 Mn1 33.32(11) . . ?
O30 Gd3 Mn1 101.35(12) . . ?
O37 Gd3 Mn1 157.88(15) . . ?
N5 Gd3 Mn1 176.32(18) . . ?
O9 Gd3 Mn4 31.34(11) . . ?
O3 Gd3 Mn4 42.14(12) . . ?
O22 Gd3 Mn4 65.55(13) . . ?
O13 Gd3 Mn4 134.87(12) . . ?
O33 Gd3 Mn4 99.61(12) . . ?
O38 Gd3 Mn4 147.42(16) . . ?
O11 Gd3 Mn4 70.18(11) . . ?
O30 Gd3 Mn4 117.51(12) . . ?
O37 Gd3 Mn4 112.75(15) . . ?
N5 Gd3 Mn4 132.26(19) . . ?
Mn1 Gd3 Mn4 50.68(3) . . ?
O10 Gd4 O4 71.78(17) . . ?
O10 Gd4 O24 73.10(18) . . ?
O4 Gd4 O24 76.8(2) . . ?
O10 Gd4 O14 109.27(17) . . ?
O4 Gd4 O14 138.85(17) . . ?
O24 Gd4 O14 144.1(2) . . ?
O10 Gd4 O35 72.09(18) . . ?
O4 Gd4 O35 141.14(17) . . ?
O24 Gd4 O35 79.5(2) . . ?
O14 Gd4 O35 68.11(18) . . ?
O10 Gd4 O12 65.15(16) . . ?
O4 Gd4 O12 73.78(16) . . ?
O24 Gd4 O12 134.48(17) . . ?
O14 Gd4 O12 70.36(17) . . ?
O35 Gd4 O12 103.20(17) . . ?
O10 Gd4 O32 129.34(18) . . ?
O4 Gd4 O32 81.74(18) . . ?
O24 Gd4 O32 141.2(2) . . ?
O14 Gd4 O32 65.90(18) . . ?
O35 Gd4 O32 133.65(19) . . ?
O12 Gd4 O32 66.32(17) . . ?
O10 Gd4 O41 142.9(2) . . ?
O4 Gd4 O41 128.5(2) . . ?
O24 Gd4 O41 81.7(2) . . ?
O14 Gd4 O41 76.5(2) . . ?
O35 Gd4 O41 76.9(2) . . ?
O12 Gd4 O41 143.7(2) . . ?
O32 Gd4 O41 87.1(2) . . ?
O10 Gd4 O40 139.1(2) . . ?
O4 Gd4 O40 78.8(2) . . ?
O24 Gd4 O40 73.0(2) . . ?
O14 Gd4 O40 111.6(2) . . ?
O35 Gd4 O40 122.5(3) . . ?
O12 Gd4 O40 132.0(2) . . ?
O32 Gd4 O40 71.4(2) . . ?
O41 Gd4 O40 50.1(3) . . ?
O10 Gd4 N6 149.3(2) . . ?
O4 Gd4 N6 103.6(3) . . ?
O24 Gd4 N6 76.3(3) . . ?
O14 Gd4 N6 94.1(3) . . ?
O35 Gd4 N6 100.0(3) . . ?
O12 Gd4 N6 144.3(2) . . ?
O32 Gd4 N6 78.0(2) . . ?
O41 Gd4 N6 25.1(3) . . ?
O40 Gd4 N6 25.0(3) . . ?
O10 Gd4 Mn1 33.47(12) . . ?
O4 Gd4 Mn1 76.75(12) . . ?
O24 Gd4 Mn1 106.44(14) . . ?
O14 Gd4 Mn1 83.94(12) . . ?
O35 Gd4 Mn1 81.07(13) . . ?
O12 Gd4 Mn1 33.12(10) . . ?
O32 Gd4 Mn1 99.43(13) . . ?
O41 Gd4 Mn1 154.7(2) . . ?
O40 Gd4 Mn1 154.9(2) . . ?
N6 Gd4 Mn1 177.3(2) . . ?
O10 Gd4 Mn5 31.30(12) . . ?
O4 Gd4 Mn5 41.42(12) . . ?
O24 Gd4 Mn5 64.92(15) . . ?
O14 Gd4 Mn5 134.41(12) . . ?
O35 Gd4 Mn5 100.34(13) . . ?
O12 Gd4 Mn5 70.01(11) . . ?
O32 Gd4 Mn5 115.63(14) . . ?
O41 Gd4 Mn5 146.3(2) . . ?
O40 Gd4 Mn5 111.4(2) . . ?
N6 Gd4 Mn5 131.4(3) . . ?
Mn1 Gd4 Mn5 50.47(3) . . ?
O14 Gd5 O11 91.38(17) . . ?
O14 Gd5 O26 139.03(18) . . ?
O11 Gd5 O26 73.90(17) . . ?
O14 Gd5 O13 69.43(18) . . ?
O11 Gd5 O13 72.48(16) . . ?
O26 Gd5 O13 135.82(18) . . ?
O14 Gd5 O36 83.5(2) . . ?
O11 Gd5 O36 130.3(2) . . ?
O26 Gd5 O36 78.3(2) . . ?
O13 Gd5 O36 145.9(2) . . ?
O14 Gd5 O44 83.7(2) . . ?
O11 Gd5 O44 147.9(2) . . ?
O26 Gd5 O44 128.1(2) . . ?
O13 Gd5 O44 76.16(19) . . ?
O36 Gd5 O44 80.7(2) . . ?
O14 Gd5 O30 134.45(18) . . ?
O11 Gd5 O30 69.66(17) . . ?
O26 Gd5 O30 76.50(18) . . ?
O13 Gd5 O30 65.46(17) . . ?
O36 Gd5 O30 140.4(2) . . ?
O44 Gd5 O30 91.4(2) . . ?
O14 Gd5 O43 130.4(2) . . ?
O11 Gd5 O43 137.6(2) . . ?
O26 Gd5 O43 76.9(2) . . ?
O13 Gd5 O43 111.3(2) . . ?
O36 Gd5 O43 70.8(2) . . ?
O44 Gd5 O43 51.4(2) . . ?
O30 Gd5 O43 74.1(2) . . ?
O14 Gd5 O35 67.44(18) . . ?
O11 Gd5 O35 81.42(17) . . ?
O26 Gd5 O35 72.59(19) . . ?
O13 Gd5 O35 128.31(17) . . ?
O36 Gd5 O35 51.0(2) . . ?
O44 Gd5 O35 124.6(2) . . ?
O30 Gd5 O35 142.36(17) . . ?
O43 Gd5 O35 117.9(2) . . ?
O14 Gd5 C47 75.0(2) . . ?
O11 Gd5 C47 106.8(2) . . ?
O26 Gd5 C47 73.2(2) . . ?
O13 Gd5 C47 144.4(2) . . ?
O36 Gd5 C47 24.5(2) . . ?
O44 Gd5 C47 102.5(3) . . ?
O30 Gd5 C47 149.2(2) . . ?
O43 Gd5 C47 93.2(3) . . ?
O35 Gd5 C47 26.5(2) . . ?
O14 Gd5 N7 107.4(2) . . ?
O11 Gd5 N7 152.8(2) . . ?
O26 Gd5 N7 101.8(2) . . ?
O13 Gd5 N7 95.3(2) . . ?
O36 Gd5 N7 72.8(2) . . ?
O44 Gd5 N7 26.3(2) . . ?
O30 Gd5 N7 83.1(2) . . ?
O43 Gd5 N7 25.1(2) . . ?
O35 Gd5 N7 123.7(2) . . ?
C47 Gd5 N7 97.2(3) . . ?
O14 Gd5 Gd3 96.33(13) . . ?
O11 Gd5 Gd3 40.86(11) . . ?
O26 Gd5 Gd3 96.39(14) . . ?
O13 Gd5 Gd3 39.93(11) . . ?
O36 Gd5 Gd3 171.15(17) . . ?
O44 Gd5 Gd3 108.07(17) . . ?
O30 Gd5 Gd3 42.58(12) . . ?
O43 Gd5 Gd3 115.19(18) . . ?
O35 Gd5 Gd3 120.81(13) . . ?
C47 Gd5 Gd3 147.1(2) . . ?
N7 Gd5 Gd3 115.52(17) . . ?
O12 Gd6 O13 91.58(16) . . ?
O12 Gd6 O28 73.65(17) . . ?
O13 Gd6 O28 139.05(19) . . ?
O12 Gd6 O14 72.57(17) . . ?
O13 Gd6 O14 69.93(17) . . ?
O28 Gd6 O14 135.38(18) . . ?
O12 Gd6 O34 130.20(19) . . ?
O13 Gd6 O34 82.96(19) . . ?
O28 Gd6 O34 78.8(2) . . ?
O14 Gd6 O34 145.85(19) . . ?
O12 Gd6 O46 151.0(2) . . ?
O13 Gd6 O46 79.7(2) . . ?
O28 Gd6 O46 129.6(2) . . ?
O14 Gd6 O46 78.5(2) . . ?
O34 Gd6 O46 76.5(2) . . ?
O12 Gd6 O32 68.20(17) . . ?
O13 Gd6 O32 135.42(18) . . ?
O28 Gd6 O32 74.7(2) . . ?
O14 Gd6 O32 66.23(19) . . ?
O34 Gd6 O32 140.61(19) . . ?
O46 Gd6 O32 98.9(2) . . ?
O12 Gd6 O47 137.0(2) . . ?
O13 Gd6 O47 130.1(2) . . ?
O28 Gd6 O47 78.4(2) . . ?
O14 Gd6 O47 108.6(2) . . ?
O34 Gd6 O47 73.2(2) . . ?
O46 Gd6 O47 52.6(2) . . ?
O32 Gd6 O47 73.3(2) . . ?
O12 Gd6 O33 81.11(16) . . ?
O13 Gd6 O33 66.85(17) . . ?
O28 Gd6 O33 73.15(19) . . ?
O14 Gd6 O33 128.03(16) . . ?
O34 Gd6 O33 51.23(18) . . ?
O46 Gd6 O33 119.28(19) . . ?
O32 Gd6 O33 140.46(18) . . ?
O47 Gd6 O33 120.9(2) . . ?
O12 Gd6 N8 155.3(2) . . ?
O13 Gd6 N8 104.3(3) . . ?
O28 Gd6 N8 104.1(3) . . ?
O14 Gd6 N8 95.0(2) . . ?
O34 Gd6 N8 71.4(2) . . ?
O46 Gd6 N8 26.0(3) . . ?
O32 Gd6 N8 87.4(2) . . ?
O47 Gd6 N8 26.7(2) . . ?
O33 Gd6 N8 122.4(2) . . ?
O12 Gd6 C45 105.7(2) . . ?
O13 Gd6 C45 75.0(2) . . ?
O28 Gd6 C45 72.8(2) . . ?
O14 Gd6 C45 144.8(2) . . ?
O34 Gd6 C45 25.31(19) . . ?
O46 Gd6 C45 98.7(2) . . ?
O32 Gd6 C45 147.2(2) . . ?
O47 Gd6 C45 96.3(2) . . ?
O33 Gd6 C45 26.01(19) . . ?
N8 Gd6 C45 96.7(2) . . ?
O12 Gd6 Gd4 40.76(12) . . ?
O13 Gd6 Gd4 96.71(12) . . ?
O28 Gd6 Gd4 95.93(13) . . ?
O14 Gd6 Gd4 40.01(12) . . ?
O34 Gd6 Gd4 170.94(15) . . ?
O46 Gd6 Gd4 112.40(16) . . ?
O32 Gd6 Gd4 42.19(12) . . ?
O47 Gd6 Gd4 113.15(17) . . ?
O33 Gd6 Gd4 120.34(10) . . ?
N8 Gd6 Gd4 117.23(17) . . ?
C45 Gd6 Gd4 146.00(17) . . ?
C8 N1 C9 124.5(7) . . ?
C8 N1 Mn2 124.9(6) . . ?
C9 N1 Mn2 110.6(5) . . ?
C11 N2 C12 117.9(8) . . ?
C11 N2 Gd1 131.9(6) . . ?
C12 N2 Gd1 110.2(6) . . ?
C24 N3 C25 117.5(9) . . ?
C24 N3 Gd2 133.3(7) . . ?
C25 N3 Gd2 109.1(5) . . ?
C21 N4 C22 122.4(8) . . ?
C21 N4 Mn3 125.1(7) . . ?
C22 N4 Mn3 112.5(6) . . ?
O39 N5 O38 121.9(9) . . ?
O39 N5 O37 120.9(9) . . ?
O38 N5 O37 117.1(7) . . ?
O39 N5 Gd3 174.1(9) . . ?
O38 N5 Gd3 56.6(4) . . ?
O37 N5 Gd3 60.7(4) . . ?
O42 N6 O40 117.7(13) . . ?
O42 N6 O41 126.8(13) . . ?
O40 N6 O41 115.5(10) . . ?
O42 N6 Gd4 175.4(10) . . ?
O40 N6 Gd4 58.1(6) . . ?
O41 N6 Gd4 57.4(5) . . ?
O45 N7 O43 120.3(10) . . ?
O45 N7 O44 121.8(10) . . ?
O43 N7 O44 117.6(8) . . ?
O45 N7 Gd5 170.5(8) . . ?
O43 N7 Gd5 59.9(5) . . ?
O44 N7 Gd5 58.0(4) . . ?
O46 N8 O48 120.5(11) . . ?
O46 N8 O47 119.7(8) . . ?
O48 N8 O47 119.7(11) . . ?
O46 N8 Gd6 59.0(4) . . ?
O48 N8 Gd6 176.6(7) . . ?
O47 N8 Gd6 61.1(4) . . ?
C10 O1 Mn2 112.8(4) . . ?
C10 O1 Mn5 120.4(5) . . ?
Mn2 O1 Mn5 122.6(2) . . ?
C1 O2 Mn2 127.4(5) . . ?
C1 O2 Gd1 134.0(5) . . ?
Mn2 O2 Gd1 98.03(19) . . ?
C13 O3 Mn4 108.7(5) . . ?
C13 O3 Gd1 121.6(5) . . ?
Mn4 O3 Gd1 96.86(17) . . ?
C13 O3 Gd3 124.7(4) . . ?
Mn4 O3 Gd3 93.54(18) . . ?
Gd1 O3 Gd3 104.24(19) . . ?
C26 O4 Mn5 110.1(5) . . ?
C26 O4 Gd2 120.6(5) . . ?
Mn5 O4 Gd2 97.17(18) . . ?
C26 O4 Gd4 124.9(5) . . ?
Mn5 O4 Gd4 94.22(19) . . ?
Gd2 O4 Gd4 103.36(19) . . ?
C14 O5 Mn3 125.4(5) . . ?
C14 O5 Gd2 136.7(5) . . ?
Mn3 O5 Gd2 97.7(2) . . ?
C23 O6 Mn3 113.0(5) . . ?
C23 O6 Mn4 119.4(5) . . ?
Mn3 O6 Mn4 123.5(2) . . ?
Mn2 O7 Mn4 126.7(2) . . ?
Mn2 O7 Mn1 130.2(2) . . ?
Mn4 O7 Mn1 93.51(19) . . ?
Mn2 O7 Gd1 97.1(2) . . ?
Mn4 O7 Gd1 104.10(19) . . ?
Mn1 O7 Gd1 100.07(18) . . ?
Mn3 O8 Mn5 126.6(3) . . ?
Mn3 O8 Mn1 130.4(3) . . ?
Mn5 O8 Mn1 93.5(2) . . ?
Mn3 O8 Gd2 96.79(19) . . ?
Mn5 O8 Gd2 103.7(2) . . ?
Mn1 O8 Gd2 100.68(19) . . ?
Mn4 O9 Mn1 100.9(2) . . ?
Mn4 O9 Gd3 107.1(2) . . ?
Mn1 O9 Gd3 102.4(2) . . ?
Mn5 O10 Mn1 100.5(2) . . ?
Mn5 O10 Gd4 107.4(2) . . ?
Mn1 O10 Gd4 102.8(2) . . ?
Mn1 O11 Gd5 135.5(2) . . ?
Mn1 O11 Gd1 107.8(2) . . ?
Gd5 O11 Gd1 106.50(19) . . ?
Mn1 O11 Gd3 99.9(2) . . ?
Gd5 O11 Gd3 100.49(17) . . ?
Gd1 O11 Gd3 101.01(18) . . ?
Mn1 O12 Gd6 135.2(2) . . ?
Mn1 O12 Gd2 107.7(2) . . ?
Gd6 O12 Gd2 106.36(17) . . ?
Mn1 O12 Gd4 100.55(19) . . ?
Gd6 O12 Gd4 100.78(18) . . ?
Gd2 O12 Gd4 100.82(17) . . ?
Gd6 O13 Gd3 109.53(19) . . ?
Gd6 O13 Gd5 108.3(2) . . ?
Gd3 O13 Gd5 99.81(17) . . ?
Gd5 O14 Gd6 108.8(2) . . ?
Gd5 O14 Gd4 108.82(19) . . ?
Gd6 O14 Gd4 100.24(19) . . ?
C27 O15 Mn2 126.0(5) . . ?
C27 O16 Mn4 131.5(5) . . ?
C29 O17 Mn3 127.5(6) . . ?
C29 O18 Mn5 131.2(5) . . ?
C31 O19 Mn2 121.3(6) . . ?
C31 O19 Gd1 128.7(6) . . ?
Mn2 O19 Gd1 83.00(16) . . ?
C32 O20 Mn3 123.2(6) . . ?
C32 O20 Gd2 130.2(6) . . ?
Mn3 O20 Gd2 82.01(15) . . ?
C33 O21 Mn4 126.6(6) . . ?
C33 O22 Gd3 135.0(5) . . ?
C35 O23 Mn5 126.9(5) . . ?
C35 O24 Gd4 136.4(6) . . ?
C37 O25 Gd1 93.7(5) . . ?
C37 O26 Gd5 159.1(6) . . ?
C37 O26 Gd1 94.1(5) . . ?
Gd5 O26 Gd1 103.41(19) . . ?
C39 O27 Gd2 92.3(5) . . ?
C39 O28 Gd6 161.1(6) . . ?
C39 O28 Gd2 92.3(5) . . ?
Gd6 O28 Gd2 104.5(2) . . ?
C41 O29 Gd1 119.7(5) . . ?
C41 O30 Gd3 126.7(5) . . ?
C41 O30 Gd5 124.7(5) . . ?
Gd3 O30 Gd5 94.76(17) . . ?
C43 O31 Gd2 117.0(6) . . ?
C43 O32 Gd6 124.9(6) . . ?
C43 O32 Gd4 130.2(5) . . ?
Gd6 O32 Gd4 95.80(19) . . ?
C45 O33 Gd3 129.2(5) . . ?
C45 O33 Gd6 91.5(5) . . ?
Gd3 O33 Gd6 101.86(19) . . ?
C45 O34 Gd6 98.9(5) . . ?
C47 O35 Gd4 127.2(5) . . ?
C47 O35 Gd5 91.9(6) . . ?
Gd4 O35 Gd5 102.6(2) . . ?
C47 O36 Gd5 97.2(6) . . ?
N5 O37 Gd3 93.6(5) . . ?
N5 O38 Gd3 98.2(5) . . ?
N6 O40 Gd4 96.9(7) . . ?
N6 O41 Gd4 97.5(7) . . ?
N7 O43 Gd5 95.0(6) . . ?
N7 O44 Gd5 95.7(5) . . ?
N8 O46 Gd6 95.0(6) . . ?
N8 O47 Gd6 92.2(5) . . ?
O2 C1 C6 120.9(7) . . ?
O2 C1 C2 120.0(7) . . ?
C6 C1 C2 118.9(8) . . ?
C3 C2 C1 119.1(9) . . ?
C3 C2 C11 118.9(9) . . ?
C1 C2 C11 121.8(8) . . ?
C4 C3 C2 121.6(10) . . ?
C4 C3 H1 119.2 . . ?
C2 C3 H1 119.2 . . ?
C3 C4 C5 119.6(9) . . ?
C3 C4 C7 116.6(11) . . ?
C5 C4 C7 123.0(10) . . ?
C4 C5 C6 121.8(9) . . ?
C4 C5 H2 119.1 . . ?
C6 C5 H2 119.1 . . ?
C5 C6 C8 117.2(9) . . ?
C5 C6 C1 118.5(9) . . ?
C8 C6 C1 124.2(8) . . ?
C4 C7 H3 109.5 . . ?
C4 C7 H4 109.5 . . ?
H3 C7 H4 109.5 . . ?
C4 C7 H5 109.5 . . ?
H3 C7 H5 109.5 . . ?
H4 C7 H5 109.5 . . ?
N1 C8 C6 126.6(8) . . ?
N1 C8 H6 116.7 . . ?
C6 C8 H6 116.7 . . ?
N1 C9 C10 108.0(7) . . ?
N1 C9 H7 110.1 . . ?
C10 C9 H7 110.1 . . ?
N1 C9 H8 110.1 . . ?
C10 C9 H8 110.1 . . ?
H7 C9 H8 108.4 . . ?
O1 C10 C9 105.5(7) . . ?
O1 C10 H9 110.6 . . ?
C9 C10 H9 110.6 . . ?
O1 C10 H10 110.6 . . ?
C9 C10 H10 110.6 . . ?
H9 C10 H10 108.8 . . ?
N2 C11 C2 126.3(8) . . ?
N2 C11 H11 116.9 . . ?
C2 C11 H11 116.9 . . ?
N2 C12 C13 110.0(7) . . ?
N2 C12 H12 109.7 . . ?
C13 C12 H12 109.7 . . ?
N2 C12 H13 109.7 . . ?
C13 C12 H13 109.7 . . ?
H12 C12 H13 108.2 . . ?
O3 C13 C12 110.4(7) . . ?
O3 C13 H14 109.6 . . ?
C12 C13 H14 109.6 . . ?
O3 C13 H15 109.6 . . ?
C12 C13 H15 109.6 . . ?
H14 C13 H15 108.1 . . ?
O5 C14 C15 121.4(9) . . ?
O5 C14 C19 117.6(9) . . ?
C15 C14 C19 121.0(9) . . ?
C14 C15 C24 122.5(8) . . ?
C14 C15 C16 116.9(10) . . ?
C24 C15 C16 120.1(10) . . ?
C17 C16 C15 124.7(11) . . ?
C17 C16 H16 117.6 . . ?
C15 C16 H16 117.6 . . ?
C16 C17 C18 117.3(10) . . ?
C16 C17 C20 123.8(13) . . ?
C18 C17 C20 118.4(13) . . ?
C17 C18 C19 121.1(11) . . ?
C17 C18 H17 119.4 . . ?
C19 C18 H17 119.4 . . ?
C14 C19 C18 118.8(10) . . ?
C14 C19 C21 126.5(9) . . ?
C18 C19 C21 114.8(10) . . ?
C17 C20 H18 109.5 . . ?
C17 C20 H19 109.5 . . ?
H18 C20 H19 109.5 . . ?
C17 C20 H20 109.5 . . ?
H18 C20 H20 109.5 . . ?
H19 C20 H20 109.5 . . ?
N4 C21 C19 122.8(9) . . ?
N4 C21 H21 118.6 . . ?
C19 C21 H21 118.6 . . ?
N4 C22 C23 105.4(8) . . ?
N4 C22 H22 110.7 . . ?
C23 C22 H22 110.7 . . ?
N4 C22 H23 110.7 . . ?
C23 C22 H23 110.7 . . ?
H22 C22 H23 108.8 . . ?
O6 C23 C22 108.5(7) . . ?
O6 C23 H24 110.0 . . ?
C22 C23 H24 110.0 . . ?
O6 C23 H25 110.0 . . ?
C22 C23 H25 110.0 . . ?
H24 C23 H25 108.4 . . ?
N3 C24 C15 128.3(10) . . ?
N3 C24 H26 115.8 . . ?
C15 C24 H26 115.8 . . ?
N3 C25 C26 107.2(8) . . ?
N3 C25 H27 110.3 . . ?
C26 C25 H27 110.3 . . ?
N3 C25 H28 110.3 . . ?
C26 C25 H28 110.3 . . ?
H27 C25 H28 108.5 . . ?
O4 C26 C25 113.1(8) . . ?
O4 C26 H29 109.0 . . ?
C25 C26 H29 109.0 . . ?
O4 C26 H30 109.0 . . ?
C25 C26 H30 109.0 . . ?
H29 C26 H30 107.8 . . ?
O15 C27 O16 123.3(7) . . ?
O15 C27 C28 122.6(8) . . ?
O16 C27 C28 114.1(8) . . ?
C27 C28 H31 109.5 . . ?
C27 C28 H32 109.5 . . ?
H31 C28 H32 109.5 . . ?
C27 C28 H33 109.5 . . ?
H31 C28 H33 109.5 . . ?
H32 C28 H33 109.5 . . ?
O17 C29 O18 124.3(8) . . ?
O17 C29 C30 116.7(9) . . ?
O18 C29 C30 119.0(8) . . ?
C29 C30 H34 109.5 . . ?
C29 C30 H35 109.5 . . ?
H34 C30 H35 109.5 . . ?
C29 C30 H36 109.5 . . ?
H34 C30 H36 109.5 . . ?
H35 C30 H36 109.5 . . ?
O19 C31 H37 109.5 . . ?
O19 C31 H38 109.5 . . ?
H37 C31 H38 109.5 . . ?
O19 C31 H39 109.5 . . ?
H37 C31 H39 109.5 . . ?
H38 C31 H39 109.5 . . ?
O20 C32 H40 109.5 . . ?
O20 C32 H41 109.5 . . ?
H40 C32 H41 109.5 . . ?
O20 C32 H42 109.5 . . ?
H40 C32 H42 109.5 . . ?
H41 C32 H42 109.5 . . ?
O22 C33 O21 128.6(8) . . ?
O22 C33 C34 117.2(8) . . ?
O21 C33 C34 114.2(8) . . ?
C33 C34 H43 109.5 . . ?
C33 C34 H44 109.5 . . ?
H43 C34 H44 109.5 . . ?
C33 C34 H45 109.5 . . ?
H43 C34 H45 109.5 . . ?
H44 C34 H45 109.5 . . ?
O24 C35 O23 125.4(8) . . ?
O24 C35 C36 118.0(10) . . ?
O23 C35 C36 116.5(9) . . ?
C35 C36 H46 109.5 . . ?
C35 C36 H47 109.5 . . ?
H46 C36 H47 109.5 . . ?
C35 C36 H48 109.5 . . ?
H46 C36 H48 109.5 . . ?
H47 C36 H48 109.5 . . ?
O25 C37 O26 118.5(8) . . ?
O25 C37 C38 121.9(9) . . ?
O26 C37 C38 119.5(10) . . ?
O25 C37 Gd1 59.9(5) . . ?
O26 C37 Gd1 59.4(4) . . ?
C38 C37 Gd1 172.7(9) . . ?
C37 C38 H49 109.5 . . ?
C37 C38 H50 109.5 . . ?
H49 C38 H50 109.5 . . ?
C37 C38 H51 109.5 . . ?
H49 C38 H51 109.5 . . ?
H50 C38 H51 109.5 . . ?
O27 C39 O28 121.6(8) . . ?
O27 C39 C40 121.1(9) . . ?
O28 C39 C40 117.2(9) . . ?
O27 C39 Gd2 61.7(5) . . ?
O28 C39 Gd2 60.5(4) . . ?
C40 C39 Gd2 171.6(9) . . ?
C39 C40 H52 109.5 . . ?
C39 C40 H53 109.5 . . ?
H52 C40 H53 109.5 . . ?
C39 C40 H54 109.5 . . ?
H52 C40 H54 109.5 . . ?
H53 C40 H54 109.5 . . ?
O29 C41 O30 123.1(8) . . ?
O29 C41 C42 119.2(8) . . ?
O30 C41 C42 117.7(8) . . ?
C41 C42 H55 109.5 . . ?
C41 C42 H56 109.5 . . ?
H55 C42 H56 109.5 . . ?
C41 C42 H57 109.5 . . ?
H55 C42 H57 109.5 . . ?
H56 C42 H57 109.5 . . ?
O31 C43 O32 121.8(9) . . ?
O31 C43 C44 119.7(9) . . ?
O32 C43 C44 118.5(9) . . ?
C43 C44 H58 109.5 . . ?
C43 C44 H59 109.5 . . ?
H58 C44 H59 109.5 . . ?
C43 C44 H60 109.5 . . ?
H58 C44 H60 109.5 . . ?
H59 C44 H60 109.5 . . ?
O34 C45 O33 117.9(8) . . ?
O34 C45 C46 121.8(7) . . ?
O33 C45 C46 120.1(8) . . ?
O34 C45 Gd6 55.8(4) . . ?
O33 C45 Gd6 62.5(4) . . ?
C46 C45 Gd6 170.6(7) . . ?
C45 C46 H61 109.5 . . ?
C45 C46 H62 109.5 . . ?
H61 C46 H62 109.5 . . ?
C45 C46 H63 109.5 . . ?
H61 C46 H63 109.5 . . ?
H62 C46 H63 109.5 . . ?
O36 C47 O35 119.8(9) . . ?
O36 C47 C48 120.7(9) . . ?
O35 C47 C48 119.0(9) . . ?
O36 C47 Gd5 58.3(5) . . ?
O35 C47 Gd5 61.6(5) . . ?
C48 C47 Gd5 170.6(7) . . ?
C47 C48 H64 109.5 . . ?
C47 C48 H65 108.0 . . ?
H64 C48 H65 110.1 . . ?
C47 C48 H66 109.7 . . ?
H64 C48 H66 110.1 . . ?
H65 C48 H66 109.5 . . ?
O49 C49 H67 109.5 . . ?
O49 C49 H68 109.5 . . ?
H67 C49 H68 109.5 . . ?
O49 C49 H69 109.5 . . ?
H67 C49 H69 109.5 . . ?
H68 C49 H69 109.5 . . ?
C49 O49 H70 109.5 . . ?

loop_
_geom_bond_atom_site_label_1
_geom_bond_atom_site_label_2
_geom_bond_distance
_geom_bond_site_symmetry_2
_geom_bond_publ_flag
Mn1 O11 1.854(5) . ?
Mn1 O12 1.856(5) . ?
Mn1 O9 1.884(5) . ?
Mn1 O10 1.889(5) . ?
Mn1 O8 2.008(5) . ?
Mn1 O7 2.023(4) . ?
Mn1 Mn5 2.8830(16) . ?
Mn1 Mn4 2.8832(16) . ?
Mn1 Gd3 3.3261(12) . ?
Mn1 Gd4 3.3398(13) . ?
Mn1 Gd1 3.4506(13) . ?
Mn1 Gd2 3.4600(12) . ?
Mn2 O1 1.873(5) . ?
Mn2 O7 1.898(4) . ?
Mn2 O2 1.940(5) . ?
Mn2 N1 2.000(6) . ?
Mn2 O15 2.139(6) . ?
Mn2 O19 2.412(6) . ?
Mn2 Gd1 3.2905(13) . ?
Mn3 O6 1.871(5) . ?
Mn3 O8 1.906(5) . ?
Mn3 O5 1.938(5) . ?
Mn3 N4 2.001(7) . ?
Mn3 O17 2.155(6) . ?
Mn3 O20 2.422(5) . ?
Mn3 Gd2 3.2937(13) . ?
Mn4 O9 1.855(4) . ?
Mn4 O7 1.934(5) . ?
Mn4 O16 1.953(5) . ?
Mn4 O21 1.972(5) . ?
Mn4 O6 2.155(5) . ?
Mn4 O3 2.291(5) . ?
Mn4 Gd3 3.4082(13) . ?
Mn4 Gd1 3.4828(14) . ?
Mn5 O10 1.862(5) . ?
Mn5 O18 1.932(6) . ?
Mn5 O23 1.937(5) . ?
Mn5 O8 1.948(5) . ?
Mn5 O1 2.148(5) . ?
Mn5 O4 2.269(5) . ?
Mn5 Gd4 3.4202(13) . ?
Mn5 Gd2 3.4892(14) . ?
Gd1 O3 2.364(5) . ?
Gd1 O11 2.397(5) . ?
Gd1 O2 2.400(5) . ?
Gd1 O26 2.448(5) . ?
Gd1 O29 2.450(5) . ?
Gd1 O25 2.458(6) . ?
Gd1 O7 2.464(5) . ?
Gd1 N2 2.518(7) . ?
Gd1 O19 2.551(5) . ?
Gd1 C37 2.836(9) . ?
Gd2 O4 2.383(5) . ?
Gd2 O12 2.409(5) . ?
Gd2 O5 2.415(5) . ?
Gd2 O28 2.432(5) . ?
Gd2 O27 2.460(6) . ?
Gd2 O31 2.463(6) . ?
Gd2 O8 2.470(5) . ?
Gd2 N3 2.547(7) . ?
Gd2 O20 2.594(5) . ?
Gd2 C39 2.792(9) . ?
Gd3 O9 2.366(5) . ?
Gd3 O3 2.386(5) . ?
Gd3 O22 2.389(6) . ?
Gd3 O13 2.409(5) . ?
Gd3 O33 2.416(5) . ?
Gd3 O38 2.458(5) . ?
Gd3 O11 2.461(5) . ?
Gd3 O30 2.511(5) . ?
Gd3 O37 2.544(6) . ?
Gd3 N5 2.913(7) . ?
Gd4 O10 2.367(5) . ?
Gd4 O4 2.398(5) . ?
Gd4 O24 2.405(6) . ?
Gd4 O14 2.416(5) . ?
Gd4 O35 2.432(6) . ?
Gd4 O12 2.457(5) . ?
Gd4 O32 2.496(5) . ?
Gd4 O41 2.504(7) . ?
Gd4 O40 2.518(6) . ?
Gd4 N6 2.945(11) . ?
Gd5 O14 2.349(5) . ?
Gd5 O11 2.349(5) . ?
Gd5 O26 2.397(5) . ?
Gd5 O13 2.426(5) . ?
Gd5 O36 2.467(6) . ?
Gd5 O44 2.476(6) . ?
Gd5 O30 2.515(6) . ?
Gd5 O43 2.524(6) . ?
Gd5 O35 2.533(6) . ?
Gd5 C47 2.878(10) . ?
Gd5 N7 2.906(8) . ?
Gd6 O12 2.341(4) . ?
Gd6 O13 2.343(5) . ?
Gd6 O28 2.378(5) . ?
Gd6 O14 2.403(5) . ?
Gd6 O34 2.436(6) . ?
Gd6 O46 2.447(6) . ?
Gd6 O32 2.487(6) . ?
Gd6 O47 2.491(6) . ?
Gd6 O33 2.582(6) . ?
Gd6 N8 2.845(8) . ?
Gd6 C45 2.910(9) . ?
N1 C8 1.289(10) . ?
N1 C9 1.420(10) . ?
N2 C11 1.275(11) . ?
N2 C12 1.419(11) . ?
N3 C24 1.219(11) . ?
N3 C25 1.480(12) . ?
N4 C21 1.316(11) . ?
N4 C22 1.424(11) . ?
N5 O39 1.206(10) . ?
N5 O38 1.251(9) . ?
N5 O37 1.268(9) . ?
N6 O42 1.250(13) . ?
N6 O40 1.254(12) . ?
N6 O41 1.260(13) . ?
N7 O45 1.195(10) . ?
N7 O43 1.239(10) . ?
N7 O44 1.294(11) . ?
N8 O46 1.253(11) . ?
N8 O48 1.269(10) . ?
N8 O47 1.279(11) . ?
O1 C10 1.445(8) . ?
O2 C1 1.334(9) . ?
O3 C13 1.445(9) . ?
O4 C26 1.444(10) . ?
O5 C14 1.359(10) . ?
O6 C23 1.432(9) . ?
O15 C27 1.227(9) . ?
O16 C27 1.273(9) . ?
O17 C29 1.240(10) . ?
O18 C29 1.272(11) . ?
O19 C31 1.433(10) . ?
O20 C32 1.438(12) . ?
O21 C33 1.252(10) . ?
O22 C33 1.224(10) . ?
O23 C35 1.308(11) . ?
O24 C35 1.229(11) . ?
O25 C37 1.264(11) . ?
O26 C37 1.267(10) . ?
O27 C39 1.228(11) . ?
O28 C39 1.280(10) . ?
O29 C41 1.224(10) . ?
O30 C41 1.299(10) . ?
O31 C43 1.233(11) . ?
O32 C43 1.289(10) . ?
O33 C45 1.277(9) . ?
O34 C45 1.260(10) . ?
O35 C47 1.286(10) . ?
O36 C47 1.203(11) . ?
C1 C6 1.414(11) . ?
C1 C2 1.416(12) . ?
C2 C3 1.387(12) . ?
C2 C11 1.447(13) . ?
C3 C4 1.351(15) . ?
C3 H1 0.9500 . ?
C4 C5 1.378(15) . ?
C4 C7 1.562(15) . ?
C5 C6 1.383(12) . ?
C5 H2 0.9500 . ?
C6 C8 1.408(12) . ?
C7 H3 0.9800 . ?
C7 H4 0.9800 . ?
C7 H5 0.9800 . ?
C8 H6 0.9500 . ?
C9 C10 1.500(12) . ?
C9 H7 0.9900 . ?
C9 H8 0.9900 . ?
C10 H9 0.9900 . ?
C10 H10 0.9900 . ?
C11 H11 0.9500 . ?
C12 C13 1.525(12) . ?
C12 H12 0.9900 . ?
C12 H13 0.9900 . ?
C13 H14 0.9900 . ?
C13 H15 0.9900 . ?
C14 C15 1.366(12) . ?
C14 C19 1.430(14) . ?
C15 C24 1.434(14) . ?
C15 C16 1.436(13) . ?
C16 C17 1.372(17) . ?
C16 H16 0.9500 . ?
C17 C18 1.384(18) . ?
C17 C20 1.517(15) . ?
C18 C19 1.431(13) . ?
C18 H17 0.9500 . ?
C19 C21 1.460(14) . ?
C20 H18 0.9800 . ?
C20 H19 0.9800 . ?
C20 H20 0.9800 . ?
C21 H21 0.9500 . ?
C22 C23 1.483(12) . ?
C22 H22 0.9900 . ?
C22 H23 0.9900 . ?
C23 H24 0.9900 . ?
C23 H25 0.9900 . ?
C24 H26 0.9500 . ?
C25 C26 1.504(13) . ?
C25 H27 0.9900 . ?
C25 H28 0.9900 . ?
C26 H29 0.9900 . ?
C26 H30 0.9900 . ?
C27 C28 1.440(11) . ?
C28 H31 0.9800 . ?
C28 H32 0.9800 . ?
C28 H33 0.9800 . ?
C29 C30 1.533(12) . ?
C30 H34 0.9800 . ?
C30 H35 0.9800 . ?
C30 H36 0.9800 . ?
C31 H37 0.9800 . ?
C31 H38 0.9800 . ?
C31 H39 0.9800 . ?
C32 H40 0.9800 . ?
C32 H41 0.9800 . ?
C32 H42 0.9800 . ?
C33 C34 1.542(13) . ?
C34 H43 0.9800 . ?
C34 H44 0.9800 . ?
C34 H45 0.9800 . ?
C35 C36 1.508(13) . ?
C36 H46 0.9800 . ?
C36 H47 0.9800 . ?
C36 H48 0.9800 . ?
C37 C38 1.477(14) . ?
C38 H49 0.9800 . ?
C38 H50 0.9800 . ?
C38 H51 0.9800 . ?
C39 C40 1.514(12) . ?
C40 H52 0.9800 . ?
C40 H53 0.9800 . ?
C40 H54 0.9800 . ?
C41 C42 1.463(12) . ?
C42 H55 0.9800 . ?
C42 H56 0.9800 . ?
C42 H57 0.9800 . ?
C43 C44 1.480(13) . ?
C44 H58 0.9800 . ?
C44 H59 0.9800 . ?
C44 H60 0.9800 . ?
C45 C46 1.452(12) . ?
C46 H61 0.9800 . ?
C46 H62 0.9800 . ?
C46 H63 0.9800 . ?
C47 C48 1.511(13) . ?
C48 H64 0.8400 . ?
C48 H65 0.9800 . ?
C48 H66 0.9800 . ?
C49 O49 1.224(13) . ?
C49 H67 0.9800 . ?
C49 H68 0.9800 . ?
C49 H69 0.9800 . ?
O49 H70 0.8400 . ?

loop_
_platon_squeeze_void_nr
_platon_squeeze_void_average_x
_platon_squeeze_void_average_y
_platon_squeeze_void_average_z
_platon_squeeze_void_volume
_platon_squeeze_void_count_electrons
1 0.109 0.111 0.001 6398.6 1050.1
